data_4502167
loop_
_publ_author_name
'Landenberger, Kira B.'
'Matzger, Adam J.'

_publ_section_title
;
 Cocrystal Engineering of a Prototype Energetic Material: Supramolecular
 Chemistry of 2,4,6-Trinitrotoluene
;
_journal_issue 12
_journal_name_full 'Crystal Growth &amp; Design'
_journal_page_first 5341
_journal_paper_doi 10.1021/cg101300n
_journal_volume 10
_journal_year 2010
_chemical_formula_moiety 'C7 H5 N3 O6, C8 H10 O2'
_chemical_formula_sum 'C15 H15 N3 O8'
_chemical_formula_weight 365.30
_chemical_melting_point 318.4
_chemical_name_common 'TNT : 1,4-dimethoxybenzene'
_chemical_name_systematic
; 
 2,4,6-trinitrotoluene : 1,4-dimethoxybenzene
;
_space_group_IT_number 14
_symmetry_cell_setting monoclinic
_symmetry_Int_Tables_number 14
_symmetry_space_group_name_Hall '-P 2yn'
_symmetry_space_group_name_H-M 'P 1 21/n 1'
_atom_sites_solution_hydrogens geom
_atom_sites_solution_primary direct
_atom_sites_solution_secondary difmap
_audit_creation_method SHELXL-97
_cell_angle_alpha 90.00
_cell_angle_beta 91.197(7)
_cell_angle_gamma 90.00
_cell_formula_units_Z 4
_cell_length_a 6.6019(8)
_cell_length_b 28.237(3)
_cell_length_c 8.6743(8)
_cell_measurement_reflns_used 561
_cell_measurement_temperature 95(2)
_cell_measurement_theta_max 66.26
_cell_measurement_theta_min 6.71
_cell_volume 1616.7(3)
_computing_cell_refinement PROCESS-AUTO
_computing_data_collection PROCESS-AUTO
_computing_data_reduction PROCESS
_computing_molecular_graphics 'CrystalStructure 4.0 (Rigaku, 2009)'
_computing_publication_material 'CrystalStructure 4.0 (Rigaku, 2009)'
_computing_structure_refinement 'SHELXL-97 (Sheldrick, 1997)'
_computing_structure_solution 'SIR92 (Altomare, et al., 1994)'
_diffrn_ambient_temperature 95(2)
_diffrn_measured_fraction_theta_full 0.977
_diffrn_measured_fraction_theta_max 0.977
_diffrn_measurement_device_type 'Rigaku R-AXIS RAPID imaging plate'
_diffrn_measurement_method \w
_diffrn_radiation_monochromator graphite
_diffrn_radiation_source 'fine-focus sealed tube'
_diffrn_radiation_type CuK\a
_diffrn_radiation_wavelength 1.54187
_diffrn_reflns_av_R_equivalents 0.0469
_diffrn_reflns_av_sigmaI/netI 0.0622
_diffrn_reflns_limit_h_max 7
_diffrn_reflns_limit_h_min -7
_diffrn_reflns_limit_k_max 30
_diffrn_reflns_limit_k_min -32
_diffrn_reflns_limit_l_max 9
_diffrn_reflns_limit_l_min -9
_diffrn_reflns_number 10623
_diffrn_reflns_theta_full 62.38
_diffrn_reflns_theta_max 62.38
_diffrn_reflns_theta_min 6.89
_diffrn_standards_number 0
_exptl_absorpt_coefficient_mu 1.066
_exptl_absorpt_correction_T_max 0.9586
_exptl_absorpt_correction_T_min 0.7764
_exptl_absorpt_correction_type multi-scan
_exptl_absorpt_process_details
;
    Higashi, T. (1995). Program for Absorption Correction.
    Rigaku Corporation, Tokyo, Japan.
;
_exptl_crystal_colour yellow
_exptl_crystal_density_diffrn 1.501
_exptl_crystal_density_method 'not measured'
_exptl_crystal_description blade
_exptl_crystal_F_000 760
_exptl_crystal_size_max 0.12
_exptl_crystal_size_mid 0.11
_exptl_crystal_size_min 0.04
_refine_diff_density_max 0.401
_refine_diff_density_min -0.306
_refine_diff_density_rms 0.073
_refine_ls_extinction_method none
_refine_ls_goodness_of_fit_ref 1.032
_refine_ls_hydrogen_treatment riding
_refine_ls_matrix_type full
_refine_ls_number_parameters 235
_refine_ls_number_reflns 2511
_refine_ls_number_restraints 0
_refine_ls_restrained_S_all 1.032
_refine_ls_R_factor_all 0.0922
_refine_ls_R_factor_gt 0.0647
_refine_ls_shift/su_max 0.000
_refine_ls_shift/su_mean 0.000
_refine_ls_structure_factor_coef Fsqd
_refine_ls_weighting_details 'calc w=1/[\s^2^(Fo^2^)+(0.1175P)^2^+0.0000P] where P=(Fo^2^+2Fc^2^)/3'
_refine_ls_weighting_scheme calc
_refine_ls_wR_factor_gt 0.1688
_refine_ls_wR_factor_ref 0.2035
_reflns_number_gt 1613
_reflns_number_total 2511
_reflns_threshold_expression >2sigma(I)
_cod_data_source_file cg101300n_si_002.cif
_cod_data_source_block TNT:14dmthxybnz
_cod_database_code 4502167

loop_
_symmetry_equiv_pos_as_xyz
'x, y, z'
'-x+1/2, y+1/2, -z+1/2'
'-x, -y, -z'
'x-1/2, -y-1/2, z-1/2'

loop_
_atom_site_label
_atom_site_type_symbol
_atom_site_fract_x
_atom_site_fract_y
_atom_site_fract_z
_atom_site_U_iso_or_equiv
_atom_site_adp_type
_atom_site_occupancy
_atom_site_symmetry_multiplicity
_atom_site_calc_flag
_atom_site_refinement_flags
O1 O 0.8785(4) 0.57056(10) 1.0899(3) 0.0498(8) Uani 1 1 d .
O2 O 0.7968(4) 0.64440(9) 1.0684(3) 0.0466(8) Uani 1 1 d .
O3 O 0.8475(4) 0.72187(8) 0.5932(3) 0.0430(7) Uani 1 1 d .
O4 O 0.8424(5) 0.68301(9) 0.3782(3) 0.0552(9) Uani 1 1 d .
O5 O 0.6633(4) 0.51708(9) 0.3959(3) 0.0437(7) Uani 1 1 d .
O6 O 0.8279(4) 0.47725(8) 0.5724(3) 0.0432(7) Uani 1 1 d .
O7 O 0.3402(4) 0.59681(8) 1.0683(3) 0.0410(7) Uani 1 1 d .
O8 O 0.3270(4) 0.68726(8) 0.5058(3) 0.0476(8) Uani 1 1 d .
N1 N 0.8284(5) 0.60513(11) 1.0125(4) 0.0364(8) Uani 1 1 d .
N2 N 0.8398(5) 0.68477(10) 0.5185(4) 0.0365(8) Uani 1 1 d .
N3 N 0.7535(4) 0.51408(10) 0.5206(4) 0.0351(8) Uani 1 1 d .
C1 C 0.7265(6) 0.51213(12) 0.8614(4) 0.0410(10) Uani 1 1 d .
H1 H 0.8513 0.4955 0.8923 0.049 Uiso 1 1 calc R
H2 H 0.6426 0.4913 0.7961 0.049 Uiso 1 1 calc R
H3 H 0.6516 0.5209 0.9534 0.049 Uiso 1 1 calc R
C2 C 0.7790(5) 0.55606(12) 0.7727(4) 0.0317(9) Uani 1 1 d .
C3 C 0.8115(5) 0.60027(12) 0.8433(4) 0.0325(9) Uani 1 1 d .
C4 C 0.8312(5) 0.64174(12) 0.7639(4) 0.0316(9) Uani 1 1 d .
H4 H 0.8497 0.6709 0.8171 0.038 Uiso 1 1 calc R
C5 C 0.8235(5) 0.64050(12) 0.6048(4) 0.0322(9) Uani 1 1 d .
C6 C 0.8018(5) 0.59856(11) 0.5254(4) 0.0326(9) Uani 1 1 d .
H5 H 0.8016 0.5977 0.4159 0.039 Uiso 1 1 calc R
C7 C 0.7802(5) 0.55788(11) 0.6117(4) 0.0303(9) Uani 1 1 d .
C8 C 0.3282(5) 0.62276(13) 0.9351(4) 0.0315(9) Uani 1 1 d .
C9 C 0.3354(5) 0.67168(12) 0.9279(4) 0.0349(9) Uani 1 1 d .
H6 H 0.3426 0.6897 1.0204 0.042 Uiso 1 1 calc R
C10 C 0.3324(5) 0.69452(13) 0.7863(4) 0.0327(9) Uani 1 1 d .
H7 H 0.3347 0.7281 0.7819 0.039 Uiso 1 1 calc R
C11 C 0.3260(5) 0.66845(13) 0.6517(4) 0.0356(9) Uani 1 1 d .
C12 C 0.3139(5) 0.61939(12) 0.6584(4) 0.0330(9) Uani 1 1 d .
H8 H 0.3045 0.6014 0.5659 0.040 Uiso 1 1 calc R
C13 C 0.3156(5) 0.59683(12) 0.7987(4) 0.0329(9) Uani 1 1 d .
H9 H 0.3081 0.5633 0.8027 0.040 Uiso 1 1 calc R
C14 C 0.3327(6) 0.62213(14) 1.2117(4) 0.0487(11) Uani 1 1 d .
H10 H 0.2091 0.6413 1.2136 0.058 Uiso 1 1 calc R
H11 H 0.4514 0.6428 1.2220 0.058 Uiso 1 1 calc R
H12 H 0.3324 0.5995 1.2974 0.058 Uiso 1 1 calc R
C15 C 0.3352(7) 0.73741(13) 0.4917(5) 0.0510(12) Uani 1 1 d .
H13 H 0.4709 0.7486 0.5220 0.061 Uiso 1 1 calc R
H14 H 0.2348 0.7518 0.5590 0.061 Uiso 1 1 calc R
H15 H 0.3056 0.7465 0.3846 0.061 Uiso 1 1 calc R

loop_
_atom_site_aniso_label
_atom_site_aniso_U_11
_atom_site_aniso_U_22
_atom_site_aniso_U_33
_atom_site_aniso_U_23
_atom_site_aniso_U_13
_atom_site_aniso_U_12
O1 0.064(2) 0.0464(18) 0.0385(16) 0.0091(14) -0.0104(14) 0.0018(14)
O2 0.0603(19) 0.0411(18) 0.0384(17) -0.0086(13) -0.0006(13) 0.0008(14)
O3 0.0651(19) 0.0243(15) 0.0395(16) -0.0026(12) -0.0020(13) -0.0013(13)
O4 0.100(3) 0.0332(16) 0.0321(17) 0.0028(13) -0.0005(15) -0.0049(14)
O5 0.0533(17) 0.0378(17) 0.0399(16) -0.0122(13) 0.0004(13) -0.0083(13)
O6 0.0505(17) 0.0225(15) 0.0569(19) -0.0023(13) 0.0114(14) 0.0003(12)
O7 0.0684(19) 0.0308(15) 0.0240(14) 0.0002(11) 0.0023(12) -0.0038(12)
O8 0.083(2) 0.0287(16) 0.0313(15) 0.0051(12) -0.0035(14) 0.0006(13)
N1 0.0410(19) 0.037(2) 0.0309(18) 0.0038(16) -0.0021(14) -0.0026(15)
N2 0.050(2) 0.0279(19) 0.0312(19) -0.0031(15) -0.0001(15) -0.0019(14)
N3 0.041(2) 0.0275(18) 0.0373(19) -0.0025(15) 0.0077(15) -0.0043(14)
C1 0.048(3) 0.032(2) 0.043(2) 0.0050(18) -0.0006(19) -0.0003(18)
C2 0.033(2) 0.023(2) 0.038(2) -0.0029(17) -0.0031(16) 0.0013(15)
C3 0.032(2) 0.030(2) 0.036(2) -0.0029(17) -0.0057(16) 0.0010(16)
C4 0.035(2) 0.024(2) 0.035(2) -0.0027(17) -0.0039(16) -0.0005(15)
C5 0.041(2) 0.021(2) 0.035(2) -0.0009(16) -0.0040(17) -0.0013(16)
C6 0.033(2) 0.029(2) 0.035(2) -0.0027(17) -0.0006(16) 0.0013(16)
C7 0.033(2) 0.020(2) 0.038(2) -0.0055(16) -0.0009(16) 0.0004(15)
C8 0.040(2) 0.029(2) 0.025(2) 0.0046(17) -0.0015(16) -0.0011(16)
C9 0.046(2) 0.024(2) 0.035(2) -0.0059(17) -0.0005(17) -0.0003(17)
C10 0.042(2) 0.027(2) 0.029(2) -0.0012(16) 0.0020(17) 0.0029(16)
C11 0.043(2) 0.032(2) 0.032(2) 0.0029(18) -0.0029(17) 0.0036(17)
C12 0.045(2) 0.025(2) 0.029(2) -0.0023(17) -0.0061(16) 0.0026(16)
C13 0.036(2) 0.022(2) 0.041(2) -0.0001(17) -0.0035(17) -0.0003(15)
C14 0.073(3) 0.042(2) 0.031(2) 0.000(2) -0.001(2) -0.009(2)
C15 0.078(3) 0.030(2) 0.045(3) 0.013(2) -0.007(2) -0.003(2)

loop_
_atom_type_symbol
_atom_type_description
_atom_type_scat_dispersion_real
_atom_type_scat_dispersion_imag
_atom_type_scat_source
C C 0.0181 0.0091 'International Tables Vol C Tables 4.2.6.8 and 6.1.1.4'
H H 0.0000 0.0000 'International Tables Vol C Tables 4.2.6.8 and 6.1.1.4'
N N 0.0311 0.0180 'International Tables Vol C Tables 4.2.6.8 and 6.1.1.4'
O O 0.0492 0.0322 'International Tables Vol C Tables 4.2.6.8 and 6.1.1.4'

loop_
_geom_angle_atom_site_label_1
_geom_angle_atom_site_label_2
_geom_angle_atom_site_label_3
_geom_angle
C8 O7 C14 117.5(3)
C11 O8 C15 117.7(3)
O1 N1 O2 123.2(3)
O1 N1 C3 119.0(3)
O2 N1 C3 117.8(3)
O4 N2 O3 123.9(3)
O4 N2 C5 118.6(3)
O3 N2 C5 117.4(3)
O5 N3 O6 124.2(3)
O5 N3 C7 117.7(3)
O6 N3 C7 118.1(3)
C2 C1 H1 109.5
C2 C1 H2 109.5
H1 C1 H2 109.5
C2 C1 H3 109.5
H1 C1 H3 109.5
H2 C1 H3 109.5
C7 C2 C3 113.5(3)
C7 C2 C1 123.2(3)
C3 C2 C1 123.0(3)
C4 C3 C2 123.9(3)
C4 C3 N1 114.6(3)
C2 C3 N1 121.6(3)
C3 C4 C5 118.7(3)
C3 C4 H4 120.6
C5 C4 H4 120.6
C6 C5 C4 121.6(3)
C6 C5 N2 119.2(3)
C4 C5 N2 119.2(3)
C5 C6 C7 117.1(3)
C5 C6 H5 121.4
C7 C6 H5 121.4
C6 C7 C2 125.1(3)
C6 C7 N3 114.8(3)
C2 C7 N3 120.0(3)
O7 C8 C9 124.8(3)
O7 C8 C13 115.9(3)
C9 C8 C13 119.2(3)
C8 C9 C10 120.3(3)
C8 C9 H6 119.9
C10 C9 H6 119.9
C11 C10 C9 120.0(4)
C11 C10 H7 120.0
C9 C10 H7 120.0
O8 C11 C10 125.0(3)
O8 C11 C12 115.2(3)
C10 C11 C12 119.9(3)
C13 C12 C11 120.0(3)
C13 C12 H8 120.0
C11 C12 H8 120.0
C12 C13 C8 120.5(3)
C12 C13 H9 119.7
C8 C13 H9 119.7
O7 C14 H10 109.5
O7 C14 H11 109.5
H10 C14 H11 109.5
O7 C14 H12 109.5
H10 C14 H12 109.5
H11 C14 H12 109.5
O8 C15 H13 109.5
O8 C15 H14 109.5
H13 C15 H14 109.5
O8 C15 H15 109.5
H13 C15 H15 109.5
H14 C15 H15 109.5

loop_
_geom_bond_atom_site_label_1
_geom_bond_atom_site_label_2
_geom_bond_distance
O1 N1 1.226(3)
O2 N1 1.230(3)
O3 N2 1.232(3)
O4 N2 1.219(4)
O5 N3 1.227(4)
O6 N3 1.231(3)
O7 C8 1.369(4)
O7 C14 1.437(4)
O8 C11 1.373(4)
O8 C15 1.423(4)
N1 C3 1.476(5)
N2 C5 1.462(4)
N3 C7 1.476(4)
C1 C2 1.504(4)
C1 H1 0.9800
C1 H2 0.9800
C1 H3 0.9800
C2 C7 1.398(5)
C2 C3 1.405(4)
C3 C4 1.366(4)
C4 C5 1.380(5)
C4 H4 0.9500
C5 C6 1.376(4)
C6 C7 1.380(4)
C6 H5 0.9500
C8 C9 1.384(5)
C8 C13 1.393(5)
C9 C10 1.388(5)
C9 H6 0.9500
C10 C11 1.380(5)
C10 H7 0.9500
C11 C12 1.389(5)
C12 C13 1.373(5)
C12 H8 0.9500
C13 H9 0.9500
C14 H10 0.9800
C14 H11 0.9800
C14 H12 0.9800
C15 H13 0.9800
C15 H14 0.9800
C15 H15 0.9800

loop_
_geom_torsion_atom_site_label_1
_geom_torsion_atom_site_label_2
_geom_torsion_atom_site_label_3
_geom_torsion_atom_site_label_4
_geom_torsion
C7 C2 C3 C4 3.6(5)
C1 C2 C3 C4 -170.5(3)
C7 C2 C3 N1 -176.1(3)
C1 C2 C3 N1 9.9(5)
O1 N1 C3 C4 -156.5(3)
O2 N1 C3 C4 21.4(4)
O1 N1 C3 C2 23.2(5)
O2 N1 C3 C2 -158.9(3)
C2 C3 C4 C5 -1.6(5)
N1 C3 C4 C5 178.1(3)
C3 C4 C5 C6 -1.6(5)
C3 C4 C5 N2 178.7(3)
O4 N2 C5 C6 -3.1(5)
O3 N2 C5 C6 176.0(3)
O4 N2 C5 C4 176.6(3)
O3 N2 C5 C4 -4.3(5)
C4 C5 C6 C7 2.4(5)
N2 C5 C6 C7 -177.9(3)
C5 C6 C7 C2 0.0(5)
C5 C6 C7 N3 178.9(3)
C3 C2 C7 C6 -2.8(5)
C1 C2 C7 C6 171.3(3)
C3 C2 C7 N3 178.4(3)
C1 C2 C7 N3 -7.6(5)
O5 N3 C7 C6 -32.6(4)
O6 N3 C7 C6 145.3(3)
O5 N3 C7 C2 146.4(3)
O6 N3 C7 C2 -35.7(5)
C14 O7 C8 C9 8.7(5)
C14 O7 C8 C13 -173.8(3)
O7 C8 C9 C10 176.7(3)
C13 C8 C9 C10 -0.7(5)
C8 C9 C10 C11 -1.2(5)
C15 O8 C11 C10 0.0(5)
C15 O8 C11 C12 178.8(3)
C9 C10 C11 O8 -178.5(3)
C9 C10 C11 C12 2.7(5)
O8 C11 C12 C13 178.8(3)
C10 C11 C12 C13 -2.3(5)
C11 C12 C13 C8 0.4(5)
O7 C8 C13 C12 -176.5(3)
C9 C8 C13 C12 1.1(5)
